data_1537673
loop_
_publ_author_name
'Chattopadhyay, T.K.'
'Pannetier, J.'
'von Schnering, H.G.'

_publ_section_title
;
 Neutron diffraction study of the structural phase transition in Sn S and
 Sn Se
;
_journal_name_full 'Journal of Physics and Chemistry of Solids'
_journal_page_first 879
_journal_page_last 885
_journal_volume 47
_journal_year 1986
_chemical_formula_sum 'S Sn'
_chemical_name_systematic 'Sn S'
_space_group_IT_number 62
_symmetry_space_group_name_Hall '-P 2ac 2n'
_symmetry_space_group_name_H-M 'P n m a'
_cell_angle_alpha 90
_cell_angle_beta 90
_cell_angle_gamma 90
_cell_formula_units_Z 4
_cell_length_a 11.32
_cell_length_b 4.05
_cell_length_c 4.242
_cell_volume 194.479
_citation_journal_id_ASTM JPCSAW
_cod_data_source_file Chattopadhyay_JPCSAW_1986_1756.cif
_cod_data_source_block S1Sn1
_cod_original_cell_volume 194.4787
_cod_original_formula_sum 'S1 Sn1'
_cod_database_code 1537673

loop_
_symmetry_equiv_pos_as_xyz
x,y,z
-x+1/2,-y,z+1/2
x+1/2,-y+1/2,-z+1/2
-x,y+1/2,-z
-x,-y,-z
x-1/2,y,-z-1/2
-x-1/2,y-1/2,z-1/2
x,-y-1/2,z

loop_
_atom_site_label
_atom_site_type_symbol
_atom_site_fract_x
_atom_site_fract_y
_atom_site_fract_z
_atom_site_occupancy
_atom_site_U_iso_or_equiv
Sn1 Sn 0.122 0.25 0.0981 1 0.0
S1 S 0.8507 0.25 0.479 1 0.0
